data_2012601
loop_
_publ_author_name
'Bennazha, Jamal'
'Boukhari, Ali'
'Holt, Elizabeth M.'

_publ_section_title
;
 Barium tetraphosphate
;
_journal_issue 3
_journal_name_full 'Acta Crystallographica Section C'
_journal_page_first i29
_journal_page_last i30
_journal_paper_doi 10.1107/S0108270101021588
_journal_volume 58
_journal_year 2002
_chemical_formula_iupac 'Ba3 P4 O13'
_chemical_formula_moiety 'Ba3 O13 P4'
_chemical_formula_sum 'Ba3 O13 P4'
_chemical_formula_weight 743.90
_chemical_name_common 'Barium tetraphosphate'
_chemical_name_systematic
;
 Barium tetraphosphate
;
_space_group_IT_number 2
_symmetry_cell_setting triclinic
_symmetry_space_group_name_Hall '-P 1'
_symmetry_space_group_name_H-M 'P -1'
_atom_sites_solution_hydrogens geom
_atom_sites_solution_primary direct
_atom_sites_solution_secondary difmap
_cell_angle_alpha 108.260(10)
_cell_angle_beta 104.500(10)
_cell_angle_gamma 102.370(10)
_cell_formula_units_Z 2
_cell_length_a 7.5570(10)
_cell_length_b 8.6180(10)
_cell_length_c 10.5820(10)
_cell_measurement_reflns_used 23
_cell_measurement_temperature 293(2)
_cell_measurement_theta_max 12.78
_cell_measurement_theta_min 6.24
_cell_volume 600.65(14)
_computing_cell_refinement XSCANS
_computing_data_collection 'XSCANS (Siemens, 1991)'
_computing_data_reduction XSCANS
_computing_molecular_graphics 'XP (Siemens, 1990)'
_computing_publication_material SHELXL97
_computing_structure_refinement 'SHELXL97 (Sheldrick, 1997)'
_computing_structure_solution 'SHELXS97 (Sheldrick, 1990)'
_diffrn_ambient_temperature 293(2)
_diffrn_measured_fraction_theta_full .969
_diffrn_measured_fraction_theta_max .969
_diffrn_measurement_device_type 'Syntex P4 four-circle'
_diffrn_measurement_method \q/2\q
_diffrn_radiation_monochromator graphite
_diffrn_radiation_source 'fine-focus sealed tube'
_diffrn_radiation_type MoK\a
_diffrn_radiation_wavelength .71073
_diffrn_reflns_av_R_equivalents .0221
_diffrn_reflns_av_sigmaI/netI .0290
_diffrn_reflns_limit_h_max 1
_diffrn_reflns_limit_h_min -10
_diffrn_reflns_limit_k_max 11
_diffrn_reflns_limit_k_min -11
_diffrn_reflns_limit_l_max 14
_diffrn_reflns_limit_l_min -14
_diffrn_reflns_number 4118
_diffrn_reflns_theta_full 30.00
_diffrn_reflns_theta_max 30.00
_diffrn_reflns_theta_min 2.16
_diffrn_standards_decay_% .0
_diffrn_standards_interval_count 97
_diffrn_standards_number 3
_exptl_absorpt_coefficient_mu 10.326
_exptl_absorpt_correction_T_max .78
_exptl_absorpt_correction_T_min .72
_exptl_absorpt_correction_type '\y scan'
_exptl_absorpt_process_details '(XEMP; Siemens, 1990)'
_exptl_crystal_colour colorless
_exptl_crystal_density_diffrn 4.113
_exptl_crystal_density_method 'not measured'
_exptl_crystal_description plate
_exptl_crystal_F_000 664
_exptl_crystal_size_max .15
_exptl_crystal_size_mid .15
_exptl_crystal_size_min .15
_refine_diff_density_max .030
_refine_diff_density_min -.075
_refine_ls_extinction_coef .0173(7)
_refine_ls_extinction_expression Fc^*^=kFc[1+0.001xFc^2^\l^3^/sin(2\q)]^-1/4^
_refine_ls_extinction_method SHELXL97
_refine_ls_goodness_of_fit_ref .898
_refine_ls_hydrogen_treatment none
_refine_ls_matrix_type full
_refine_ls_number_parameters 185
_refine_ls_number_reflns 3397
_refine_ls_number_restraints 0
_refine_ls_restrained_S_all .898
_refine_ls_R_factor_all .0402
_refine_ls_R_factor_gt .0315
_refine_ls_shift/su_max .001
_refine_ls_shift/su_mean .000
_refine_ls_structure_factor_coef Fsqd
_refine_ls_weighting_details 'calc w = 1/[\s^2^(Fo^2^)+(0.0592P)^2^+5.8638P] where P = (Fo^2^+2Fc^2^)/3'
_refine_ls_weighting_scheme calc
_refine_ls_wR_factor_gt .0917
_refine_ls_wR_factor_ref .0994
_reflns_number_gt 2777
_reflns_number_total 3397
_reflns_threshold_expression I>2\s(I)
_cod_data_source_file os1147.cif
_cod_data_source_block I
_cod_original_cell_volume 600.65(12)
_cod_database_code 2012601
_cod_database_fobs_code 2012601

loop_
_symmetry_equiv_pos_as_xyz
'x, y, z'
'-x, -y, -z'

loop_
_atom_site_label
_atom_site_fract_x
_atom_site_fract_y
_atom_site_fract_z
_atom_site_U_iso_or_equiv
_atom_site_adp_type
_atom_site_calc_flag
_atom_site_refinement_flags
_atom_site_occupancy
_atom_site_disorder_assembly
_atom_site_disorder_group
_atom_site_type_symbol
Ba1 .5000 .0000 .0000 .01144(13) Uani d S 1 . . Ba
Ba2 .0000 .0000 -.5000 .01131(13) Uani d S 1 . . Ba
Ba3 .36448(4) -.22221(4) .27035(3) .01034(12) Uani d . 1 . . Ba
Ba4 -.14908(4) -.22935(4) -.23031(3) .00975(12) Uani d . 1 . . Ba
P1 .67328(18) -.79731(16) .36439(13) .0085(2) Uani d . 1 . . P
O11 .7021(7) -.8590(5) .4845(4) .0180(8) Uani d . 1 . . O
O12 .8231(6) -.8022(5) .2953(5) .0213(9) Uani d . 1 . . O
O13 .4678(5) -.8853(5) .2589(4) .0130(7) Uani d . 1 . . O
O14 .6931(6) -.5923(5) .4392(4) .0128(7) Uani d . 1 . . O
P2 .66111(18) -.46114(16) .36628(13) .0082(2) Uani d . 1 . . P
O22 .7348(7) -.2855(5) .4820(4) .0206(9) Uani d . 1 . . O
O23 .4588(6) -.5152(6) .2721(5) .0252(10) Uani d . 1 . . O
O24 .8044(7) -.4632(6) .2796(5) .0250(9) Uani d . 1 . . O
P3 .84691(18) -.52350(16) .13519(14) .0084(2) Uani d . 1 . . P
O32 1.0572(6) -.4979(6) .1840(5) .0211(9) Uani d . 1 . . O
O33 .7222(7) -.6974(5) .0294(4) .0231(9) Uani d . 1 . . O
O34 .8026(6) -.3915(5) .0675(4) .0125(7) Uani d . 1 . . O
P4 .83901(17) -.18521(16) .14304(13) .0077(2) Uani d . 1 . . P
O41 .8093(6) -.1206(5) .0241(4) .0147(7) Uani d . 1 . . O
O42 1.0474(5) -.1049(5) .2437(4) .0123(7) Uani d . 1 . . O
O43 .6970(5) -.1691(5) .2196(4) .0146(7) Uani d . 1 . . O

loop_
_atom_site_aniso_label
_atom_site_aniso_U_11
_atom_site_aniso_U_22
_atom_site_aniso_U_33
_atom_site_aniso_U_12
_atom_site_aniso_U_13
_atom_site_aniso_U_23
Ba1 .0107(2) .0116(2) .0124(2) .00328(16) .00484(16) .00450(16)
Ba2 .0086(2) .0139(2) .0091(2) .00191(16) .00249(15) .00303(16)
Ba3 .00881(16) .01054(18) .01359(18) .00363(12) .00437(12) .00637(12)
Ba4 .00899(17) .00994(17) .01224(18) .00368(12) .00422(12) .00586(12)
P1 .0079(5) .0091(6) .0088(6) .0033(4) .0023(4) .0040(4)
O11 .028(2) .0167(19) .0156(19) .0132(17) .0065(16) .0110(16)
O12 .0187(19) .0165(19) .035(2) .0060(16) .0211(18) .0088(18)
O13 .0087(16) .0114(17) .0150(18) .0029(13) .0009(13) .0030(14)
O14 .0186(18) .0085(16) .0120(17) .0059(14) .0040(14) .0047(13)
P2 .0075(5) .0079(5) .0081(5) .0020(4) .0026(4) .0023(4)
O22 .033(2) .0086(17) .0151(19) .0015(16) .0077(17) .0020(14)
O23 .0105(17) .021(2) .038(3) .0013(16) -.0026(17) .016(2)
O24 .036(2) .030(2) .026(2) .020(2) .021(2) .0181(19)
P3 .0081(5) .0072(5) .0092(6) .0020(4) .0031(4) .0025(4)
O32 .0117(17) .021(2) .033(2) .0053(15) .0051(16) .0150(18)
O33 .031(2) .0086(17) .016(2) -.0063(16) -.0016(17) .0020(15)
O34 .0154(17) .0080(16) .0111(17) .0023(14) .0022(14) .0027(13)
P4 .0071(5) .0089(5) .0078(6) .0029(4) .0022(4) .0041(4)
O41 .0204(19) .0156(18) .0125(18) .0099(15) .0062(15) .0080(15)
O42 .0074(15) .0126(17) .0142(18) .0045(13) .0008(13) .0033(14)
O43 .0121(16) .0126(17) .023(2) .0044(14) .0120(15) .0066(15)

loop_
_atom_type_symbol
_atom_type_description
_atom_type_scat_dispersion_real
_atom_type_scat_dispersion_imag
_atom_type_scat_source
O O .0106 .0060 'International Tables Vol C Tables 4.2.6.8 and 6.1.1.4'
P P .1023 .0942 'International Tables Vol C Tables 4.2.6.8 and 6.1.1.4'
Ba Ba -.3244 2.2819 'International Tables Vol C Tables 4.2.6.8 and 6.1.1.4'

loop_
_geom_angle_atom_site_label_1
_geom_angle_atom_site_label_2
_geom_angle_atom_site_label_3
_geom_angle_site_symmetry_1
_geom_angle_site_symmetry_3
_geom_angle
_geom_angle_publ_flag
O33 Ba1 O33 1_565 2_645 180.0 no
O33 Ba1 O13 1_565 2_645 84.67(13) no
O33 Ba1 O13 2_645 2_645 95.33(13) no
O33 Ba1 O13 1_565 1_565 95.33(13) no
O33 Ba1 O13 2_645 1_565 84.67(13) no
O13 Ba1 O13 2_645 1_565 180.0 no
O33 Ba1 O41 1_565 2_655 89.73(14) no
O33 Ba1 O41 2_645 2_655 90.27(14) no
O13 Ba1 O41 2_645 2_655 107.47(12) no
O13 Ba1 O41 1_565 2_655 72.53(12) no
O33 Ba1 O41 1_565 . 90.27(14) no
O33 Ba1 O41 2_645 . 89.73(14) no
O13 Ba1 O41 2_645 . 72.53(12) no
O13 Ba1 O41 1_565 . 107.47(12) no
O41 Ba1 O41 2_655 . 180.0 no
O33 Ba1 O12 1_565 1_565 66.39(12) no
O33 Ba1 O12 2_645 1_565 113.61(12) no
O13 Ba1 O12 2_645 1_565 129.19(11) no
O13 Ba1 O12 1_565 1_565 50.81(11) no
O41 Ba1 O12 2_655 1_565 112.89(11) no
O41 Ba1 O12 . 1_565 67.11(11) no
O33 Ba1 O12 1_565 2_645 113.61(12) no
O33 Ba1 O12 2_645 2_645 66.39(12) no
O13 Ba1 O12 2_645 2_645 50.81(11) no
O13 Ba1 O12 1_565 2_645 129.19(11) no
O41 Ba1 O12 2_655 2_645 67.11(11) no
O41 Ba1 O12 . 2_645 112.89(11) no
O12 Ba1 O12 1_565 2_645 180.0 no
O33 Ba1 O43 1_565 2_655 65.02(12) no
O33 Ba1 O43 2_645 2_655 114.98(12) no
O13 Ba1 O43 2_645 2_655 64.77(11) no
O13 Ba1 O43 1_565 2_655 115.23(11) no
O41 Ba1 O43 2_655 2_655 48.29(10) no
O41 Ba1 O43 . 2_655 131.71(10) no
O12 Ba1 O43 1_565 2_655 127.02(11) no
O12 Ba1 O43 2_645 2_655 52.98(11) no
O33 Ba1 O43 1_565 . 114.98(12) no
O33 Ba1 O43 2_645 . 65.02(12) no
O13 Ba1 O43 2_645 . 115.23(11) no
O13 Ba1 O43 1_565 . 64.77(11) no
O41 Ba1 O43 2_655 . 131.71(10) no
O41 Ba1 O43 . . 48.29(10) no
O12 Ba1 O43 1_565 . 52.98(11) no
O12 Ba1 O43 2_645 . 127.02(11) no
O43 Ba1 O43 2_655 . 180.0 no
O42 Ba2 O42 1_454 2_655 180.0 no
O42 Ba2 O22 1_454 2_655 77.09(12) no
O42 Ba2 O22 2_655 2_655 102.91(12) no
O42 Ba2 O22 1_454 1_454 102.91(12) no
O42 Ba2 O22 2_655 1_454 77.09(12) no
O22 Ba2 O22 2_655 1_454 180.0 no
O42 Ba2 O11 1_454 1_464 109.52(12) no
O42 Ba2 O11 2_655 1_464 70.48(12) no
O22 Ba2 O11 2_655 1_464 94.88(13) no
O22 Ba2 O11 1_454 1_464 85.12(13) no
O42 Ba2 O11 1_454 2_645 70.48(12) no
O42 Ba2 O11 2_655 2_645 109.52(12) no
O22 Ba2 O11 2_655 2_645 85.12(13) no
O22 Ba2 O11 1_454 2_645 94.88(13) no
O11 Ba2 O11 1_464 2_645 180.0 no
O42 Ba2 O43 1_454 2_655 127.36(10) no
O42 Ba2 O43 2_655 2_655 52.64(10) no
O22 Ba2 O43 2_655 2_655 68.61(12) no
O22 Ba2 O43 1_454 2_655 111.39(12) no
O11 Ba2 O43 1_464 2_655 112.02(12) no
O11 Ba2 O43 2_645 2_655 67.98(12) no
O42 Ba2 O43 1_454 1_454 52.64(10) no
O42 Ba2 O43 2_655 1_454 127.36(10) no
O22 Ba2 O43 2_655 1_454 111.39(12) no
O22 Ba2 O43 1_454 1_454 68.61(12) no
O11 Ba2 O43 1_464 1_454 67.98(12) no
O11 Ba2 O43 2_645 1_454 112.02(12) no
O43 Ba2 O43 2_655 1_454 180.0 no
O32 Ba3 O11 1_455 2_646 83.94(14) no
O32 Ba3 O43 1_455 . 133.87(13) no
O11 Ba3 O43 2_646 . 130.28(13) no
O32 Ba3 O23 1_455 . 66.87(13) no
O11 Ba3 O23 2_646 . 96.74(14) no
O43 Ba3 O23 . . 77.77(13) no
O32 Ba3 O42 1_455 1_455 73.74(12) no
O11 Ba3 O42 2_646 1_455 71.05(13) no
O43 Ba3 O42 . 1_455 139.50(12) no
O23 Ba3 O42 . 1_455 139.83(12) no
O32 Ba3 O13 1_455 1_565 140.19(12) no
O11 Ba3 O13 2_646 1_565 99.94(12) no
O43 Ba3 O13 . 1_565 71.87(11) no
O23 Ba3 O13 . 1_565 149.41(12) no
O42 Ba3 O13 1_455 1_565 70.37(12) no
O32 Ba3 O33 1_455 2_645 83.77(13) no
O11 Ba3 O33 2_646 2_645 156.34(14) no
O43 Ba3 O33 . 2_645 71.73(13) no
O23 Ba3 O33 . 2_645 96.90(14) no
O42 Ba3 O33 1_455 2_645 86.11(13) no
O13 Ba3 O33 1_565 2_645 77.25(11) no
O32 Ba3 O11 1_455 1_565 158.46(13) no
O11 Ba3 O11 2_646 1_565 74.53(14) no
O43 Ba3 O11 . 1_565 64.14(12) no
O23 Ba3 O11 . 1_565 114.68(11) no
O42 Ba3 O11 1_455 1_565 99.10(11) no
O13 Ba3 O11 1_565 1_565 47.46(11) no
O33 Ba3 O11 2_645 1_565 116.47(11) no
O23 Ba4 O41 2_545 1_455 79.32(14) no
O23 Ba4 O12 2_545 2_645 137.41(14) no
O41 Ba4 O12 1_455 2_645 129.31(14) no
O23 Ba4 O32 2_545 2_645 67.08(13) no
O41 Ba4 O32 1_455 2_645 89.92(13) no
O12 Ba4 O32 2_645 2_645 80.64(13) no
O23 Ba4 O13 2_545 2_545 70.87(13) no
O41 Ba4 O13 1_455 2_545 72.23(12) no
O12 Ba4 O13 2_645 2_545 140.98(13) no
O32 Ba4 O13 2_645 2_545 136.65(12) no
O23 Ba4 O22 2_545 1_454 91.83(14) no
O41 Ba4 O22 1_455 1_454 151.19(13) no
O12 Ba4 O22 2_645 1_454 74.74(14) no
O32 Ba4 O22 2_645 1_454 111.96(13) no
O13 Ba4 O22 2_545 1_454 78.97(13) no
O23 Ba4 O42 2_545 2_655 140.74(12) no
O41 Ba4 O42 1_455 2_655 95.96(12) no
O12 Ba4 O42 2_645 2_655 74.60(12) no
O32 Ba4 O42 2_645 2_655 152.17(11) no
O13 Ba4 O42 2_545 2_655 70.61(12) no
O22 Ba4 O42 1_454 2_655 73.65(11) no
O23 Ba4 O41 2_545 2_655 149.88(13) no
O41 Ba4 O41 1_455 2_655 70.66(13) no
O12 Ba4 O41 2_645 2_655 66.32(12) no
O32 Ba4 O41 2_645 2_655 109.66(11) no
O13 Ba4 O41 2_545 2_655 101.26(11) no
O22 Ba4 O41 1_454 2_655 115.71(11) no
O42 Ba4 O41 2_655 2_655 48.33(11) no
O12 P1 O11 . . 115.0(3) no
O12 P1 O13 . . 113.1(3) no
O11 P1 O13 . . 111.0(2) no
O12 P1 O14 . . 106.3(2) no
O11 P1 O14 . . 104.6(2) no
O13 P1 O14 . . 105.9(2) no
P2 O14 P1 . . 128.6(3) no
O23 P2 O22 . . 115.9(3) no
O23 P2 O14 . . 111.1(2) no
O22 P2 O14 . . 107.0(2) no
O23 P2 O24 . . 111.3(3) no
O22 P2 O24 . . 106.1(3) no
O14 P2 O24 . . 104.7(2) no
P2 O24 P3 . . 151.4(4) no
O33 P3 O32 . . 115.9(3) no
O33 P3 O34 . . 106.6(2) no
O32 P3 O34 . . 110.8(2) no
O33 P3 O24 . . 115.5(3) no
O32 P3 O24 . . 102.8(3) no
O34 P3 O24 . . 104.8(2) no
P3 O34 P4 . . 130.0(3) no
O43 P4 O41 . . 114.6(2) no
O43 P4 O42 . . 112.4(2) no
O41 P4 O42 . . 110.8(2) no
O43 P4 O34 . . 105.9(2) no
O41 P4 O34 . . 105.7(2) no
O42 P4 O34 . . 106.8(2) no

loop_
_geom_bond_atom_site_label_1
_geom_bond_atom_site_label_2
_geom_bond_site_symmetry_2
_geom_bond_distance
_geom_bond_publ_flag
Ba1 O33 1_565 2.659(4) yes
Ba1 O33 2_645 2.659(4) no
Ba1 O13 2_645 2.699(4) no
Ba1 O13 1_565 2.699(4) yes
Ba1 O41 2_655 2.742(4) no
Ba1 O41 . 2.742(4) yes
Ba1 O12 1_565 3.113(5) yes
Ba1 O12 2_645 3.113(5) no
Ba1 O43 2_655 3.325(4) no
Ba1 O43 . 3.325(4) yes
Ba2 O42 1_454 2.719(4) yes
Ba2 O42 2_655 2.719(4) no
Ba2 O22 2_655 2.740(4) no
Ba2 O22 1_454 2.740(4) yes
Ba2 O11 1_464 2.772(4) yes
Ba2 O11 2_645 2.772(4) no
Ba2 O43 2_655 2.938(4) no
Ba2 O43 1_454 2.938(4) yes
Ba3 O32 1_455 2.662(4) yes
Ba3 O11 2_646 2.671(4) yes
Ba3 O43 . 2.674(4) yes
Ba3 O23 . 2.771(5) yes
Ba3 O42 1_455 2.779(4) yes
Ba3 O13 1_565 2.890(4) yes
Ba3 O33 2_645 2.891(4) yes
Ba3 O11 1_565 3.268(5) yes
Ba3 Ba2 1_556 4.4559(6) yes
Ba4 O23 2_545 2.680(4) yes
Ba4 O41 1_455 2.682(4) yes
Ba4 O12 2_645 2.700(4) yes
Ba4 O32 2_645 2.739(4) yes
Ba4 O13 2_545 2.777(4) yes
Ba4 O22 1_454 2.799(4) yes
Ba4 O42 2_655 2.876(4) yes
Ba4 O41 2_655 3.194(4) yes
Ba4 P4 2_655 3.5171(14) yes
Ba4 P3 2_645 3.6111(14) yes
Ba4 Ba1 1_455 4.3980(6) yes
P1 O12 . 1.495(4) no
P1 O11 . 1.511(4) no
P1 O13 . 1.526(4) no
P1 O14 . 1.649(4) no
O14 P2 . 1.582(4) no
P2 O23 . 1.479(4) no
P2 O22 . 1.495(4) no
P2 O24 . 1.584(4) no
O24 P3 . 1.590(4) no
P3 O33 . 1.484(4) no
P3 O32 . 1.486(4) no
P3 O34 . 1.572(4) no
O34 P4 . 1.632(4) no
P4 O43 . 1.502(4) no
P4 O41 . 1.515(4) no
P4 O42 . 1.524(4) no
